data_2022324
loop_
_publ_author_name
'Marczak, Maria'
'Biereg, Kinga'
'Zadykowicz, Beata'
'Sikorski, Artur'

_publ_section_title
;
 Structural characterization and theoretical calculations of the
 monohydrate of the 1:2 cocrystal salt formed from acriflavine and
 3,5-dinitrobenzoic acid
;
_journal_coeditor_code EF3011
_journal_issue 2
_journal_name_full 'Acta Crystallographica Section C'
_journal_page_first 116
_journal_page_last 122
_journal_paper_doi 10.1107/S2053229621000681
_journal_volume 77
_journal_year 2021
_chemical_formula_iupac 'C14 H14 N3 +, C7 H3 N2 O6 -, C7 H4 N2 O6, H2 O'
_chemical_formula_moiety 'C14 H14 N3 +, C7 H3 N2 O6 -, C7 H4 N2 O6, H2 O'
_chemical_formula_sum 'C28 H23 N7 O13'
_chemical_formula_weight 665.53
_chemical_name_common
;
Acriflavinium 3,5-dinitrobenzoate--3,5-dinitrobenzoic acid--water (1/1/1)
;
_chemical_name_systematic
'3,6-Diamino-10-methylacridin-10-ium 3,5-dinitrobenzoate--3,5-dinitrobenzoic acid--water (1/1/1)'
_space_group_crystal_system monoclinic
_space_group_IT_number 4
_space_group_name_Hall 'P 2yb'
_space_group_name_H-M_alt 'P 1 21 1'
_atom_sites_solution_hydrogens mixed
_atom_sites_solution_primary difmap
_audit_creation_method SHELXL-2017/1
_cell_angle_alpha 90
_cell_angle_beta 97.362(2)
_cell_angle_gamma 90
_cell_formula_units_Z 2
_cell_length_a 7.45320(17)
_cell_length_b 8.26902(19)
_cell_length_c 23.1876(6)
_cell_measurement_reflns_used 18663
_cell_measurement_temperature 295(2)
_cell_measurement_theta_max 25.000
_cell_measurement_theta_min 3.462
_cell_volume 1417.29(6)
_computing_cell_refinement
;
CrysAlis RED (Rigaku OD, 2015)
;
_computing_data_collection
;
CrysAlis CCD (Rigaku OD, 2015)
;
_computing_data_reduction
;
CrysAlis RED (Rigaku OD, 2015)
;
_computing_molecular_graphics
;
ORTEPII (Johnson, 1976)
;
_computing_publication_material
;
SHELXL2017 (Sheldrick, 2015) , PLATON (Spek, 2020)
and Mercury (Macrae <i>et al.</i>,  2020)
;
_computing_structure_refinement
;
SHELXL2017 (Sheldrick, 2015)
;
_computing_structure_solution
;
SHELXS97 (Sheldrick, 2008)
;
_diffrn_ambient_temperature 295(2)
_diffrn_detector_area_resol_mean 10.4002
_diffrn_measured_fraction_theta_full 0.996
_diffrn_measured_fraction_theta_max 0.996
_diffrn_measurement_device_type 'Oxford Diffraction Gemini R Ultra Ruby CCD'
_diffrn_measurement_method \w
_diffrn_radiation_monochromator graphite
_diffrn_radiation_source 'fine-focus sealed tube'
_diffrn_radiation_type MoK\a
_diffrn_radiation_wavelength 0.71073
_diffrn_reflns_av_R_equivalents 0.0263
_diffrn_reflns_av_unetI/netI 0.0192
_diffrn_reflns_limit_h_max 8
_diffrn_reflns_limit_h_min -8
_diffrn_reflns_limit_k_max 9
_diffrn_reflns_limit_k_min -9
_diffrn_reflns_limit_l_max 27
_diffrn_reflns_limit_l_min -27
_diffrn_reflns_number 18663
_diffrn_reflns_theta_full 25.000
_diffrn_reflns_theta_max 25.000
_diffrn_reflns_theta_min 3.462
_exptl_absorpt_coefficient_mu 0.126
_exptl_absorpt_correction_T_max 0.999
_exptl_absorpt_correction_T_min 0.951
_exptl_absorpt_correction_type multi-scan
_exptl_absorpt_process_details
;
(CrysAlis RED; Rigaku OD, 2015)
;
_exptl_crystal_colour red
_exptl_crystal_density_diffrn 1.560
_exptl_crystal_description plate
_exptl_crystal_F_000 688
_exptl_crystal_size_max 0.37
_exptl_crystal_size_mid 0.21
_exptl_crystal_size_min 0.09
_refine_diff_density_max 0.241
_refine_diff_density_min -0.167
_refine_ls_abs_structure_details
;
Flack <i>x</i> determined using 2143 quotients [(I+)-(I-)]/[(I+)+(I-)]
(Parsons <i>et al.</i>,  2013)
;
_refine_ls_abs_structure_Flack -0.2(2)
_refine_ls_extinction_method none
_refine_ls_goodness_of_fit_ref 1.059
_refine_ls_hydrogen_treatment mixed
_refine_ls_matrix_type full
_refine_ls_number_parameters 455
_refine_ls_number_reflns 4966
_refine_ls_number_restraints 8
_refine_ls_restrained_S_all 1.063
_refine_ls_R_factor_all 0.0353
_refine_ls_R_factor_gt 0.0344
_refine_ls_shift/su_max 0.000
_refine_ls_shift/su_mean 0.000
_refine_ls_structure_factor_coef Fsqd
_refine_ls_weighting_details 'w=1/[\s^2^(Fo^2^)+(0.0454P)^2^+0.5024P] where P=(Fo^2^+2Fc^2^)/3'
_refine_ls_weighting_scheme calc
_refine_ls_wR_factor_gt 0.0894
_refine_ls_wR_factor_ref 0.0901
_reflns_number_gt 4841
_reflns_number_total 4966
_reflns_threshold_expression 'I > 2\s(I)'
_cod_data_source_file ef3011sup1.cif
_cod_data_source_block I
_cod_depositor_comments 'Adding full bibliography for 2022324.cif.'
_cod_original_sg_symbol_H-M 'P 21'
_cod_database_code 2022324
_cod_database_fobs_code 2022324
_shelx_space_group_comment
;
The symmetry employed for this shelxl refinement is uniquely defined
by the following loop, which should always be used as a source of
symmetry information in preference to the above space-group names.
They are only intended as comments.
;

loop_
_space_group_symop_operation_xyz
'x, y, z'
'-x, y+1/2, -z'

loop_
_atom_site_type_symbol
_atom_site_label
_atom_site_fract_x
_atom_site_fract_y
_atom_site_fract_z
_atom_site_U_iso_or_equiv
_atom_site_adp_type
_atom_site_calc_flag
_atom_site_occupancy
_atom_site_disorder_assembly
_atom_site_disorder_group
O O1W -0.2535(3) 0.0353(4) 0.34754(12) 0.0551(7) Uani d 1 . .
H H2W -0.357(4) 0.046(7) 0.3268(19) 0.083 Uiso d 1 . .
H H1W -0.175(6) -0.016(6) 0.326(2) 0.083 Uiso d 1 . .
C C1 -0.0056(4) 0.4592(5) 0.21829(15) 0.0431(9) Uani d 1 . .
H H1A -0.094647 0.469846 0.186540 0.052 Uiso calc 1 . .
C C2 -0.0400(4) 0.3654(5) 0.26311(16) 0.0449(9) Uani d 1 . .
H H2A -0.149889 0.311245 0.261609 0.054 Uiso calc 1 . .
C C3 0.0934(5) 0.3494(4) 0.31315(15) 0.0407(8) Uani d 1 . .
C C4 0.2590(4) 0.4273(4) 0.31307(14) 0.0371(7) Uani d 1 . .
H H4A 0.346847 0.415927 0.345125 0.045 Uiso calc 1 . .
C C5 0.6678(4) 0.7653(4) 0.21974(13) 0.0349(7) Uani d 1 . .
H H5A 0.756458 0.750124 0.251324 0.042 Uiso calc 1 . .
C C6 0.7060(5) 0.8619(4) 0.17362(13) 0.0383(7) Uani d 1 . .
C C7 0.5686(5) 0.8829(5) 0.12475(14) 0.0405(8) Uani d 1 . .
H H7A 0.591623 0.946237 0.093398 0.049 Uiso calc 1 . .
C C8 0.4066(5) 0.8109(4) 0.12438(13) 0.0402(8) Uani d 1 . .
H H8A 0.319427 0.825608 0.092351 0.048 Uiso calc 1 . .
C C9 0.1977(5) 0.6385(4) 0.17188(14) 0.0409(8) Uani d 1 . .
H H9A 0.108400 0.654003 0.140510 0.049 Uiso calc 1 . .
N N10 0.4611(3) 0.5960(3) 0.26557(11) 0.0342(6) Uani d 1 . .
C C11 0.1604(4) 0.5423(4) 0.21744(14) 0.0380(8) Uani d 1 . .
C C12 0.2966(4) 0.5207(4) 0.26699(13) 0.0331(7) Uani d 1 . .
C C13 0.3637(4) 0.7126(4) 0.17135(14) 0.0359(7) Uani d 1 . .
C C14 0.5012(4) 0.6915(4) 0.21976(12) 0.0329(7) Uani d 1 . .
N N15 0.0558(4) 0.2637(4) 0.35971(14) 0.0497(8) Uani d 1 . .
H H15B 0.134(5) 0.240(6) 0.3886(15) 0.060 Uiso d 1 . .
H H15A -0.043(5) 0.204(5) 0.3581(18) 0.060 Uiso d 1 . .
C C16 0.5969(5) 0.5778(6) 0.31678(14) 0.0484(9) Uani d 1 . .
H H16A 0.547681 0.513918 0.345548 0.073 Uiso calc 0.5 . .
H H16B 0.629892 0.682553 0.332578 0.073 Uiso calc 0.5 . .
H H16C 0.702102 0.525118 0.305738 0.073 Uiso calc 0.5 . .
H H16D 0.705436 0.633808 0.310361 0.073 Uiso calc 0.5 . .
H H16E 0.623225 0.465173 0.323331 0.073 Uiso calc 0.5 . .
H H16F 0.551015 0.622608 0.350171 0.073 Uiso calc 0.5 . .
N N17 0.8669(4) 0.9336(5) 0.17349(13) 0.0467(7) Uani d 1 . .
H H17A 0.943(5) 0.935(6) 0.2052(13) 0.056 Uiso d 1 . .
H H17B 0.876(5) 0.985(5) 0.1368(13) 0.056 Uiso d 1 . .
C C18A 1.2087(4) 0.8050(4) 0.38422(12) 0.0242(6) Uani d 1 . .
C C18B 1.3746(4) 1.2538(3) 0.14663(13) 0.0259(6) Uani d 1 . .
C C19A 1.3690(4) 0.8206(3) 0.42196(13) 0.0258(6) Uani d 1 . .
H H19A 1.468498 0.873246 0.410208 0.031 Uiso calc 1 . .
C C19B 1.2071(4) 1.2393(4) 0.11330(14) 0.0324(7) Uani d 1 . .
H H19B 1.116807 1.176785 0.126405 0.039 Uiso calc 1 . .
C C20A 1.3770(4) 0.7562(3) 0.47729(13) 0.0262(6) Uani d 1 . .
C C20B 1.1758(4) 1.3172(4) 0.06128(14) 0.0345(7) Uani d 1 . .
C C21A 1.2340(4) 0.6786(3) 0.49754(12) 0.0259(6) Uani d 1 . .
H H21A 1.241106 0.639468 0.535361 0.031 Uiso calc 1 . .
C C21B 1.3064(4) 1.4110(4) 0.03919(13) 0.0344(7) Uani d 1 . .
H H21B 1.282852 1.463916 0.003634 0.041 Uiso calc 1 . .
C C22A 1.0796(4) 0.6626(3) 0.45828(12) 0.0258(6) Uani d 1 . .
C C22B 1.4723(4) 1.4212(3) 0.07285(13) 0.0282(6) Uani d 1 . .
C C23A 1.0636(4) 0.7230(3) 0.40247(12) 0.0250(6) Uani d 1 . .
H H23A 0.957047 0.709024 0.377368 0.030 Uiso calc 1 . .
C C23B 1.5091(4) 1.3456(3) 0.12620(12) 0.0256(6) Uani d 1 . .
H H23B 1.622172 1.356047 0.148063 0.031 Uiso calc 1 . .
C C24A 1.1888(4) 0.8800(4) 0.32463(12) 0.0269(6) Uani d 1 . .
C C24B 1.4120(4) 1.1718(4) 0.20526(12) 0.0286(6) Uani d 1 . .
O O25A 1.3325(3) 0.9413(3) 0.30974(9) 0.0356(5) Uani d 1 . .
O O25B 1.2778(3) 1.0829(3) 0.21672(9) 0.0343(5) Uani d 1 . .
H H25B 1.306(5) 1.027(5) 0.2543(10) 0.051 Uiso d 1 . .
O O26A 1.0381(3) 0.8785(3) 0.29518(9) 0.0354(5) Uani d 1 . .
O O26B 1.5540(3) 1.1933(3) 0.23619(9) 0.0355(5) Uani d 1 . .
N N27A 1.5451(3) 0.7739(3) 0.51778(12) 0.0342(6) Uani d 1 . .
N N27B 0.9995(4) 1.2977(4) 0.02541(16) 0.0526(8) Uani d 1 . .
O O28A 1.6731(3) 0.8425(3) 0.50034(12) 0.0479(6) Uani d 1 . .
O O28B 0.8841(4) 1.2178(4) 0.04580(15) 0.0679(9) Uani d 1 . .
O O29A 1.5499(3) 0.7162(3) 0.56674(10) 0.0477(6) Uani d 1 . .
O O29B 0.9773(4) 1.3628(5) -0.02219(14) 0.0782(10) Uani d 1 . .
N N30A 0.9241(3) 0.5778(3) 0.47753(11) 0.0320(6) Uani d 1 . .
N N30B 1.6155(4) 1.5175(3) 0.05112(11) 0.0343(6) Uani d 1 . .
O O31A 0.7969(3) 0.5423(3) 0.44079(10) 0.0443(6) Uani d 1 . .
O O31B 1.7573(3) 1.5373(3) 0.08294(10) 0.0415(5) Uani d 1 . .
O O32A 0.9292(3) 0.5482(3) 0.52926(9) 0.0410(6) Uani d 1 . .
O O32B 1.5837(4) 1.5724(3) 0.00180(10) 0.0521(6) Uani d 1 . .

loop_
_atom_site_aniso_label
_atom_site_aniso_U_11
_atom_site_aniso_U_22
_atom_site_aniso_U_33
_atom_site_aniso_U_12
_atom_site_aniso_U_13
_atom_site_aniso_U_23
O1W 0.0384(13) 0.0737(19) 0.0508(15) 0.0081(14) -0.0034(11) -0.0028(15)
C1 0.0385(18) 0.047(2) 0.0392(19) 0.0128(16) -0.0127(14) -0.0126(16)
C2 0.0307(17) 0.049(2) 0.053(2) 0.0052(15) -0.0024(14) -0.0178(18)
C3 0.0398(18) 0.0398(19) 0.0413(19) 0.0117(15) 0.0004(14) -0.0094(15)
C4 0.0282(15) 0.0399(18) 0.0406(18) 0.0083(13) -0.0051(13) -0.0132(15)
C5 0.0352(16) 0.0393(18) 0.0269(15) 0.0098(14) -0.0087(12) -0.0097(13)
C6 0.0490(19) 0.0396(17) 0.0253(15) 0.0139(15) 0.0012(13) -0.0048(13)
C7 0.0479(19) 0.0437(19) 0.0283(16) 0.0139(16) -0.0005(13) -0.0024(14)
C8 0.052(2) 0.0397(18) 0.0250(16) 0.0208(16) -0.0086(13) -0.0082(14)
C9 0.0449(19) 0.0406(18) 0.0324(17) 0.0179(15) -0.0133(14) -0.0136(14)
N10 0.0299(13) 0.0347(14) 0.0347(14) 0.0026(11) -0.0088(10) -0.0095(11)
C11 0.0298(15) 0.0391(18) 0.0419(18) 0.0092(14) -0.0075(12) -0.0187(15)
C12 0.0357(16) 0.0286(15) 0.0326(15) 0.0116(13) -0.0048(12) -0.0132(13)
C13 0.0340(16) 0.0358(17) 0.0341(16) 0.0079(14) -0.0108(13) -0.0144(14)
C14 0.0438(17) 0.0278(15) 0.0244(14) 0.0123(14) -0.0055(12) -0.0093(13)
N15 0.0369(16) 0.061(2) 0.0487(19) -0.0013(15) -0.0037(13) -0.0035(17)
C16 0.0383(17) 0.069(3) 0.0336(17) -0.0040(18) -0.0101(14) 0.0078(18)
N17 0.0392(16) 0.065(2) 0.0339(15) 0.0013(15) -0.0017(12) 0.0031(15)
C18A 0.0265(13) 0.0211(13) 0.0251(14) 0.0027(11) 0.0038(11) -0.0050(11)
C18B 0.0228(13) 0.0240(14) 0.0318(15) 0.0012(11) 0.0072(11) -0.0056(12)
C19A 0.0239(13) 0.0184(13) 0.0358(16) 0.0010(11) 0.0070(11) -0.0058(12)
C19B 0.0259(14) 0.0277(15) 0.0435(18) -0.0007(12) 0.0040(12) -0.0090(13)
C20A 0.0238(13) 0.0206(13) 0.0322(15) 0.0032(11) -0.0038(11) -0.0043(11)
C20B 0.0289(15) 0.0313(16) 0.0407(18) 0.0013(13) -0.0059(13) -0.0125(14)
C21A 0.0280(14) 0.0198(13) 0.0288(14) 0.0018(11) -0.0006(11) 0.0021(11)
C21B 0.0446(18) 0.0307(17) 0.0255(15) 0.0087(14) -0.0049(12) -0.0071(13)
C22A 0.0259(14) 0.0230(14) 0.0279(14) -0.0027(11) 0.0012(11) -0.0008(12)
C22B 0.0337(15) 0.0205(13) 0.0313(15) -0.0008(12) 0.0074(12) -0.0038(12)
C23A 0.0238(13) 0.0238(14) 0.0265(14) -0.0021(11) -0.0008(10) -0.0044(11)
C23B 0.0246(13) 0.0251(14) 0.0268(15) 0.0002(11) 0.0024(11) -0.0039(11)
C24A 0.0275(14) 0.0251(14) 0.0289(15) 0.0008(12) 0.0065(11) -0.0042(12)
C24B 0.0280(15) 0.0262(15) 0.0326(15) 0.0021(12) 0.0082(12) -0.0028(13)
O25A 0.0301(11) 0.0431(13) 0.0353(12) -0.0024(10) 0.0103(9) 0.0053(10)
O25B 0.0327(11) 0.0368(12) 0.0349(11) -0.0065(9) 0.0105(9) 0.0020(10)
O26A 0.0355(11) 0.0457(13) 0.0240(11) -0.0075(10) 0.0008(9) 0.0026(10)
O26B 0.0294(11) 0.0399(12) 0.0365(11) 0.0001(10) 0.0016(9) 0.0072(10)
N27A 0.0255(13) 0.0258(14) 0.0482(17) 0.0000(11) -0.0072(11) 0.0017(12)
N27B 0.0399(17) 0.0503(19) 0.061(2) 0.0045(16) -0.0184(15) -0.0167(17)
O28A 0.0300(12) 0.0360(13) 0.0727(17) -0.0079(10) -0.0124(11) 0.0159(12)
O28B 0.0349(14) 0.0521(17) 0.108(2) -0.0079(13) -0.0231(14) -0.0174(17)
O29A 0.0416(13) 0.0550(16) 0.0416(13) -0.0040(12) -0.0128(10) 0.0084(12)
O29B 0.0598(19) 0.103(3) 0.061(2) 0.0028(19) -0.0344(15) -0.0045(19)
N30A 0.0283(12) 0.0344(14) 0.0319(13) -0.0063(11) -0.0012(10) 0.0049(11)
N30B 0.0491(16) 0.0276(13) 0.0271(13) -0.0016(12) 0.0086(11) 0.0012(11)
O31A 0.0350(11) 0.0602(16) 0.0351(11) -0.0211(12) -0.0060(9) 0.0108(11)
O31B 0.0402(12) 0.0443(13) 0.0395(12) -0.0105(11) 0.0035(10) 0.0013(11)
O32A 0.0402(12) 0.0499(15) 0.0318(12) -0.0114(11) 0.0003(9) 0.0167(11)
O32B 0.0734(17) 0.0488(15) 0.0332(13) -0.0121(13) 0.0030(11) 0.0110(11)

loop_
_atom_type_symbol
_atom_type_description
_atom_type_scat_dispersion_real
_atom_type_scat_dispersion_imag
_atom_type_scat_source
C C 0.0033 0.0016 'International Tables Vol C Tables 4.2.6.8 and 6.1.1.4'
H H 0.0000 0.0000 'International Tables Vol C Tables 4.2.6.8 and 6.1.1.4'
N N 0.0061 0.0033 'International Tables Vol C Tables 4.2.6.8 and 6.1.1.4'
O O 0.0106 0.0060 'International Tables Vol C Tables 4.2.6.8 and 6.1.1.4'

loop_
_geom_angle_atom_site_label_1
_geom_angle_atom_site_label_2
_geom_angle_atom_site_label_3
_geom_angle_site_symmetry_1
_geom_angle_site_symmetry_3
_geom_angle
_geom_angle_publ_flag
H2W O1W H1W . . 110(5) ?
C2 C1 C11 . . 122.9(3) ?
C2 C1 H1A . . 118.6 ?
C11 C1 H1A . . 118.6 ?
C1 C2 C3 . . 119.8(3) ?
C1 C2 H2A . . 120.1 ?
C3 C2 H2A . . 120.1 ?
N15 C3 C4 . . 121.2(3) ?
N15 C3 C2 . . 120.1(3) ?
C4 C3 C2 . . 118.6(3) ?
C12 C4 C3 . . 122.0(3) ?
C12 C4 H4A . . 119.0 ?
C3 C4 H4A . . 119.0 ?
C14 C5 C6 . . 121.7(3) ?
C14 C5 H5A . . 119.2 ?
C6 C5 H5A . . 119.2 ?
N17 C6 C5 . . 121.8(3) ?
N17 C6 C7 . . 119.5(3) ?
C5 C6 C7 . . 118.6(3) ?
C8 C7 C6 . . 120.0(3) ?
C8 C7 H7A . . 120.0 ?
C6 C7 H7A . . 120.0 ?
C7 C8 C13 . . 122.4(3) ?
C7 C8 H8A . . 118.8 ?
C13 C8 H8A . . 118.8 ?
C11 C9 C13 . . 122.1(3) ?
C11 C9 H9A . . 118.9 ?
C13 C9 H9A . . 118.9 ?
C12 N10 C14 . . 123.7(3) ?
C12 N10 C16 . . 117.3(3) ?
C14 N10 C16 . . 119.0(3) ?
C9 C11 C1 . . 123.6(3) ?
C9 C11 C12 . . 119.4(3) ?
C1 C11 C12 . . 117.1(3) ?
C4 C12 N10 . . 122.8(3) ?
C4 C12 C11 . . 119.7(3) ?
N10 C12 C11 . . 117.5(3) ?
C9 C13 C8 . . 123.2(3) ?
C9 C13 C14 . . 119.4(3) ?
C8 C13 C14 . . 117.4(3) ?
C5 C14 N10 . . 122.2(3) ?
C5 C14 C13 . . 119.9(3) ?
N10 C14 C13 . . 117.8(3) ?
C3 N15 H15B . . 124(3) ?
C3 N15 H15A . . 121(3) ?
H15B N15 H15A . . 113(4) ?
N10 C16 H16A . . 109.5 ?
N10 C16 H16B . . 109.5 ?
H16A C16 H16B . . 109.5 ?
N10 C16 H16C . . 109.5 ?
H16A C16 H16C . . 109.5 ?
H16B C16 H16C . . 109.5 ?
N10 C16 H16D . . 109.5 ?
H16A C16 H16D . . 141.1 ?
H16B C16 H16D . . 56.3 ?
H16C C16 H16D . . 56.3 ?
N10 C16 H16E . . 109.5 ?
H16A C16 H16E . . 56.3 ?
H16B C16 H16E . . 141.1 ?
H16C C16 H16E . . 56.3 ?
H16D C16 H16E . . 109.5 ?
N10 C16 H16F . . 109.5 ?
H16A C16 H16F . . 56.3 ?
H16B C16 H16F . . 56.3 ?
H16C C16 H16F . . 141.1 ?
H16D C16 H16F . . 109.5 ?
H16E C16 H16F . . 109.5 ?
C6 N17 H17A . . 120(3) ?
C6 N17 H17B . . 111(2) ?
H17A N17 H17B . . 129(4) ?
C23A C18A C19A . . 119.5(3) ?
C23A C18A C24A . . 119.5(2) ?
C19A C18A C24A . . 120.9(2) ?
C19B C18B C23B . . 119.7(3) ?
C19B C18B C24B . . 120.7(3) ?
C23B C18B C24B . . 119.6(3) ?
C20A C19A C18A . . 118.6(3) ?
C20A C19A H19A . . 120.7 ?
C18A C19A H19A . . 120.7 ?
C20B C19B C18B . . 119.5(3) ?
C20B C19B H19B . . 120.2 ?
C18B C19B H19B . . 120.2 ?
C21A C20A C19A . . 123.5(3) ?
C21A C20A N27A . . 117.4(3) ?
C19A C20A N27A . . 119.0(3) ?
C19B C20B C21B . . 122.8(3) ?
C19B C20B N27B . . 119.2(3) ?
C21B C20B N27B . . 117.9(3) ?
C20A C21A C22A . . 115.9(3) ?
C20A C21A H21A . . 122.1 ?
C22A C21A H21A . . 122.1 ?
C22B C21B C20B . . 116.4(3) ?
C22B C21B H21B . . 121.8 ?
C20B C21B H21B . . 121.8 ?
C23A C22A C21A . . 123.3(3) ?
C23A C22A N30A . . 118.8(2) ?
C21A C22A N30A . . 117.9(2) ?
C21B C22B C23B . . 122.7(3) ?
C21B C22B N30B . . 118.5(3) ?
C23B C22B N30B . . 118.8(3) ?
C22A C23A C18A . . 119.1(2) ?
C22A C23A H23A . . 120.4 ?
C18A C23A H23A . . 120.4 ?
C22B C23B C18B . . 118.9(3) ?
C22B C23B H23B . . 120.5 ?
C18B C23B H23B . . 120.5 ?
O26A C24A O25A . . 126.2(3) ?
O26A C24A C18A . . 118.5(2) ?
O25A C24A C18A . . 115.3(2) ?
O26B C24B O25B . . 126.9(3) ?
O26B C24B C18B . . 120.8(3) ?
O25B C24B C18B . . 112.4(2) ?
C24A O25A H25B . . 114.1(15) ?
C24B O25B H25B . . 112(2) ?
O28A N27A O29A . . 123.7(3) ?
O28A N27A C20A . . 118.1(3) ?
O29A N27A C20A . . 118.2(3) ?
O29B N27B O28B . . 124.4(3) ?
O29B N27B C20B . . 118.1(3) ?
O28B N27B C20B . . 117.4(3) ?
O32A N30A O31A . . 124.0(2) ?
O32A N30A C22A . . 117.9(2) ?
O31A N30A C22A . . 118.2(2) ?
O31B N30B O32B . . 124.3(3) ?
O31B N30B C22B . . 118.4(2) ?
O32B N30B C22B . . 117.3(3) ?

loop_
_geom_bond_atom_site_label_1
_geom_bond_atom_site_label_2
_geom_bond_site_symmetry_2
_geom_bond_distance
_geom_bond_publ_flag
O1W H2W . 0.86(3) ?
O1W H1W . 0.91(3) ?
C1 C2 . 1.347(6) ?
C1 C11 . 1.418(5) ?
C1 H1A . 0.9300 ?
C2 C3 . 1.434(5) ?
C2 H2A . 0.9300 ?
C3 N15 . 1.350(5) ?
C3 C4 . 1.393(5) ?
C4 C12 . 1.376(5) ?
C4 H4A . 0.9300 ?
C5 C14 . 1.383(5) ?
C5 C6 . 1.393(5) ?
C5 H5A . 0.9300 ?
C6 N17 . 1.338(5) ?
C6 C7 . 1.437(5) ?
C7 C8 . 1.345(5) ?
C7 H7A . 0.9300 ?
C8 C13 . 1.428(5) ?
C8 H8A . 0.9300 ?
C9 C11 . 1.379(5) ?
C9 C13 . 1.382(5) ?
C9 H9A . 0.9300 ?
N10 C12 . 1.379(4) ?
N10 C14 . 1.387(4) ?
N10 C16 . 1.466(4) ?
C11 C12 . 1.444(4) ?
C13 C14 . 1.430(4) ?
N15 H15B . 0.85(3) ?
N15 H15A . 0.88(3) ?
C16 H16A . 0.9600 ?
C16 H16B . 0.9600 ?
C16 H16C . 0.9600 ?
C16 H16D . 0.9600 ?
C16 H16E . 0.9600 ?
C16 H16F . 0.9600 ?
N17 H17A . 0.87(2) ?
N17 H17B . 0.96(2) ?
C18A C23A . 1.387(4) ?
C18A C19A . 1.394(4) ?
C18A C24A . 1.504(4) ?
C18B C19B . 1.387(4) ?
C18B C23B . 1.388(4) ?
C18B C24B . 1.513(4) ?
C19A C20A . 1.383(4) ?
C19A H19A . 0.9300 ?
C19B C20B . 1.361(5) ?
C19B H19B . 0.9300 ?
C20A C21A . 1.377(4) ?
C20A N27A . 1.474(4) ?
C20B C21B . 1.392(5) ?
C20B N27B . 1.471(4) ?
C21A C22A . 1.379(4) ?
C21A H21A . 0.9300 ?
C21B C22B . 1.378(4) ?
C21B H21B . 0.9300 ?
C22A C23A . 1.378(4) ?
C22A N30A . 1.471(4) ?
C22B C23B . 1.382(4) ?
C22B N30B . 1.471(4) ?
C23A H23A . 0.9300 ?
C23B H23B . 0.9300 ?
C24A O26A . 1.238(3) ?
C24A O25A . 1.272(3) ?
C24B O26B . 1.213(4) ?
C24B O25B . 1.296(4) ?
O25B H25B . 0.987(14) ?
N27A O28A . 1.222(4) ?
N27A O29A . 1.228(4) ?
N27B O29B . 1.220(4) ?
N27B O28B . 1.227(5) ?
N30A O32A . 1.220(3) ?
N30A O31A . 1.226(3) ?
N30B O31B . 1.220(3) ?
N30B O32B . 1.225(3) ?

loop_
_geom_hbond_atom_site_label_D
_geom_hbond_atom_site_label_H
_geom_hbond_atom_site_label_A
_geom_hbond_site_symmetry_A
_geom_hbond_distance_DH
_geom_hbond_distance_HA
_geom_hbond_distance_DA
_geom_hbond_angle_DHA
_geom_hbond_publ_flag
O1W H1W O26A 1_445 0.92(5) 2.02(5) 2.925(4) 167(4) yes
O1W H2W O25A 1_345 0.86(4) 2.46(4) 3.194(5) 144(5) yes
O1W H2W O26B 1_345 0.86(4) 2.45(5) 3.079(4) 131(4) yes
N15 H15A O1W . 0.88(4) 2.09(4) 2.966(4) 171(4) yes
N15 H15B O29A 2_745 0.85(4) 2.46(4) 3.227(3) 151(3) yes
N15 H15B O32A 2_646 0.85(4) 2.57(4) 3.121(3) 124(3) yes
N17 H17A O26A . 0.87(3) 2.17(4) 2.979(4) 155(4) yes
O25B H25B O25A . 0.99(3) 1.46(3) 2.442(4) 176(4) yes
C2 H2A O26B 1_345 0.93 2.42 3.330(4) 167 yes
C5 H5A O26A . 0.93 2.45 3.212(4) 139 yes

loop_
_geom_torsion_atom_site_label_1
_geom_torsion_atom_site_label_2
_geom_torsion_atom_site_label_3
_geom_torsion_atom_site_label_4
_geom_torsion_site_symmetry_1
_geom_torsion_site_symmetry_2
_geom_torsion_site_symmetry_3
_geom_torsion_site_symmetry_4
_geom_torsion
_geom_torsion_publ_flag
C11 C1 C2 C3 . . . . 1.2(5) ?
C1 C2 C3 N15 . . . . 176.0(3) ?
C1 C2 C3 C4 . . . . -2.3(5) ?
N15 C3 C4 C12 . . . . -177.2(3) ?
C2 C3 C4 C12 . . . . 1.1(5) ?
C14 C5 C6 N17 . . . . 179.9(3) ?
C14 C5 C6 C7 . . . . -0.7(5) ?
N17 C6 C7 C8 . . . . 179.8(3) ?
C5 C6 C7 C8 . . . . 0.4(5) ?
C6 C7 C8 C13 . . . . 0.1(5) ?
C13 C9 C11 C1 . . . . -177.3(3) ?
C13 C9 C11 C12 . . . . 1.5(5) ?
C2 C1 C11 C9 . . . . 179.9(3) ?
C2 C1 C11 C12 . . . . 1.1(5) ?
C3 C4 C12 N10 . . . . -178.6(3) ?
C3 C4 C12 C11 . . . . 1.3(4) ?
C14 N10 C12 C4 . . . . -179.5(3) ?
C16 N10 C12 C4 . . . . -2.0(4) ?
C14 N10 C12 C11 . . . . 0.6(4) ?
C16 N10 C12 C11 . . . . 178.1(3) ?
C9 C11 C12 C4 . . . . 178.8(3) ?
C1 C11 C12 C4 . . . . -2.4(4) ?
C9 C11 C12 N10 . . . . -1.3(4) ?
C1 C11 C12 N10 . . . . 177.5(3) ?
C11 C9 C13 C8 . . . . 179.1(3) ?
C11 C9 C13 C14 . . . . -0.9(5) ?
C7 C8 C13 C9 . . . . 179.6(3) ?
C7 C8 C13 C14 . . . . -0.4(5) ?
C6 C5 C14 N10 . . . . -179.6(3) ?
C6 C5 C14 C13 . . . . 0.4(4) ?
C12 N10 C14 C5 . . . . 180.0(3) ?
C16 N10 C14 C5 . . . . 2.5(4) ?
C12 N10 C14 C13 . . . . 0.0(4) ?
C16 N10 C14 C13 . . . . -177.5(3) ?
C9 C13 C14 C5 . . . . -179.9(3) ?
C8 C13 C14 C5 . . . . 0.1(4) ?
C9 C13 C14 N10 . . . . 0.1(4) ?
C8 C13 C14 N10 . . . . -179.9(3) ?
C23A C18A C19A C20A . . . . -1.3(4) ?
C24A C18A C19A C20A . . . . 176.8(3) ?
C23B C18B C19B C20B . . . . -0.9(4) ?
C24B C18B C19B C20B . . . . 178.6(3) ?
C18A C19A C20A C21A . . . . -0.8(4) ?
C18A C19A C20A N27A . . . . -179.2(2) ?
C18B C19B C20B C21B . . . . 0.7(5) ?
C18B C19B C20B N27B . . . . 178.4(3) ?
C19A C20A C21A C22A . . . . 2.2(4) ?
N27A C20A C21A C22A . . . . -179.3(2) ?
C19B C20B C21B C22B . . . . 0.3(5) ?
N27B C20B C21B C22B . . . . -177.4(3) ?
C20A C21A C22A C23A . . . . -1.7(4) ?
C20A C21A C22A N30A . . . . 178.9(3) ?
C20B C21B C22B C23B . . . . -1.0(4) ?
C20B C21B C22B N30B . . . . 179.4(3) ?
C21A C22A C23A C18A . . . . -0.3(4) ?
N30A C22A C23A C18A . . . . 179.1(2) ?
C19A C18A C23A C22A . . . . 1.8(4) ?
C24A C18A C23A C22A . . . . -176.4(3) ?
C21B C22B C23B C18B . . . . 0.8(4) ?
N30B C22B C23B C18B . . . . -179.6(2) ?
C19B C18B C23B C22B . . . . 0.2(4) ?
C24B C18B C23B C22B . . . . -179.3(2) ?
C23A C18A C24A O26A . . . . 6.1(4) ?
C19A C18A C24A O26A . . . . -172.1(3) ?
C23A C18A C24A O25A . . . . -174.6(3) ?
C19A C18A C24A O25A . . . . 7.2(4) ?
C19B C18B C24B O26B . . . . -174.9(3) ?
C23B C18B C24B O26B . . . . 4.5(4) ?
C19B C18B C24B O25B . . . . 4.5(4) ?
C23B C18B C24B O25B . . . . -176.1(2) ?
C21A C20A N27A O28A . . . . 180.0(3) ?
C19A C20A N27A O28A . . . . -1.5(4) ?
C21A C20A N27A O29A . . . . 1.3(4) ?
C19A C20A N27A O29A . . . . 179.9(3) ?
C19B C20B N27B O29B . . . . -176.8(3) ?
C21B C20B N27B O29B . . . . 1.0(5) ?
C19B C20B N27B O28B . . . . 3.8(5) ?
C21B C20B N27B O28B . . . . -178.5(3) ?
C23A C22A N30A O32A . . . . -168.4(3) ?
C21A C22A N30A O32A . . . . 11.0(4) ?
C23A C22A N30A O31A . . . . 11.1(4) ?
C21A C22A N30A O31A . . . . -169.5(3) ?
C21B C22B N30B O31B . . . . 174.1(3) ?
C23B C22B N30B O31B . . . . -5.5(4) ?
C21B C22B N30B O32B . . . . -6.0(4) ?
C23B C22B N30B O32B . . . . 174.3(3) ?
